data_4070453
loop_
_publ_author_name
'Benito-Garagorri, David'
'Alves, Luis Gon\,calo'
'Puchberger, Michael'
'Mereiter, Kurt'
'Veiros, Luis F.'
'Calhorda, Maria Jos\'e'
'Carvalho, Maria Deus'
'Ferreira, Liliana P.'
'Godinho, Margarida'
'Kirchner, Karl'

_publ_section_title
;
 Striking Differences between the Solution and Solid-State Reactivity of
 Iron PNP Pincer Complexes with Carbon Monoxide
;
_journal_issue 24
_journal_name_full Organometallics
_journal_page_first 6902
_journal_paper_doi 10.1021/om900816c
_journal_volume 28
_journal_year 2009
_chemical_formula_moiety 'C17 H31 Br2 Cl Fe N4 O P2, C4 H8 O'
_chemical_formula_sum 'C21 H39 Br2 Cl Fe N4 O2 P2'
_chemical_formula_weight 692.62
_chemical_name_common
;
cis/trans-Fe(PNPClpym-iPr)(CO)Br2.THF, (6b/7b.THF)
;
_chemical_name_systematic
; 
 ? 
;
_space_group_IT_number 19
_symmetry_cell_setting orthorhombic
_symmetry_space_group_name_Hall 'P 2ac 2ab'
_symmetry_space_group_name_H-M 'P 21 21 21'
_atom_sites_solution_hydrogens geom
_atom_sites_solution_primary direct
_atom_sites_solution_secondary difmap
_audit_creation_method SHELXL-97
_cell_angle_alpha 90.00
_cell_angle_beta 90.00
_cell_angle_gamma 90.00
_cell_formula_units_Z 4
_cell_length_a 9.9382(4)
_cell_length_b 13.1119(5)
_cell_length_c 22.4446(9)
_cell_measurement_reflns_used 8710
_cell_measurement_temperature 100(2)
_cell_measurement_theta_max 29.99
_cell_measurement_theta_min 2.39
_cell_volume 2924.7(2)
_computing_cell_refinement 'Bruker SAINT'
_computing_data_collection 'Bruker SMART'
_computing_data_reduction 'Bruker SAINT, SADABS, XPREP'
_computing_molecular_graphics 'Bruker SHELXTL'
_computing_publication_material 'Bruker SHELXTL'
_computing_structure_refinement 'SHELXL-97 (Sheldrick, 1997)'
_computing_structure_solution 'SHELXS-97 (Sheldrick, 1997)'
_diffrn_ambient_temperature 100(2)
_diffrn_measured_fraction_theta_full 0.990
_diffrn_measured_fraction_theta_max 0.990
_diffrn_measurement_device_type 'CCD area detector'
_diffrn_measurement_method 'phi and omega scans'
_diffrn_radiation_monochromator graphite
_diffrn_radiation_source 'fine-focus sealed tube'
_diffrn_radiation_type MoK\a
_diffrn_radiation_wavelength 0.71073
_diffrn_reflns_av_R_equivalents 0.0470
_diffrn_reflns_av_sigmaI/netI 0.0389
_diffrn_reflns_limit_h_max 13
_diffrn_reflns_limit_h_min -12
_diffrn_reflns_limit_k_max 18
_diffrn_reflns_limit_k_min -18
_diffrn_reflns_limit_l_max 31
_diffrn_reflns_limit_l_min -29
_diffrn_reflns_number 39812
_diffrn_reflns_theta_full 30.06
_diffrn_reflns_theta_max 30.06
_diffrn_reflns_theta_min 2.39
_diffrn_standards_decay_% 0
_exptl_absorpt_coefficient_mu 3.473
_exptl_absorpt_correction_T_max 0.59
_exptl_absorpt_correction_T_min 0.44
_exptl_absorpt_correction_type multi-scan
_exptl_absorpt_process_details 'program SADABS'
_exptl_crystal_colour brown
_exptl_crystal_density_diffrn 1.573
_exptl_crystal_density_method 'not measured'
_exptl_crystal_description prism
_exptl_crystal_F_000 1408
_exptl_crystal_size_max 0.40
_exptl_crystal_size_mid 0.20
_exptl_crystal_size_min 0.15
_refine_diff_density_max 1.126
_refine_diff_density_min -0.711
_refine_diff_density_rms 0.141
_refine_ls_abs_structure_details 'Flack H D (1983), Acta Cryst. A39, 876-881'
_refine_ls_abs_structure_Flack 0.563(9)
_refine_ls_extinction_method none
_refine_ls_goodness_of_fit_ref 1.043
_refine_ls_hydrogen_treatment constr
_refine_ls_matrix_type full
_refine_ls_number_parameters 307
_refine_ls_number_reflns 8484
_refine_ls_number_restraints 0
_refine_ls_restrained_S_all 1.043
_refine_ls_R_factor_all 0.0496
_refine_ls_R_factor_gt 0.0465
_refine_ls_shift/su_max 0.001
_refine_ls_shift/su_mean 0.000
_refine_ls_structure_factor_coef Fsqd
_refine_ls_weighting_details 'calc w=1/[\s^2^(Fo^2^)+(0.0665P)^2^+6.7800P] where P=(Fo^2^+2Fc^2^)/3'
_refine_ls_weighting_scheme calc
_refine_ls_wR_factor_gt 0.1182
_refine_ls_wR_factor_ref 0.1195
_reflns_number_gt 7943
_reflns_number_total 8484
_reflns_threshold_expression >2sigma(I)
_cod_data_source_file om900816c_si_001.cif
_cod_data_source_block 6b7b-1316
_cod_depositor_comments
;
The following automatic conversions were performed:

'_symmetry_cell_setting' value 'Orthorhombic' changed to
'orthorhombic' according to
/home/saulius/struct/CIF-dictionaries/cif_core.dic dictionary named
'cif_core.dic' version 2.4.2 from 2011-04-26.

Automatic conversion script
Id: cif_fix_values 1715 2011-07-08 13:25:40Z adriana 
;
_cod_original_sg_symbol_H-M P2(1)2(1)2(1)
_cod_database_code 4070453

loop_
_symmetry_equiv_pos_as_xyz
'x, y, z'
'-x+1/2, -y, z+1/2'
'-x, y+1/2, -z+1/2'
'x+1/2, -y+1/2, -z'

loop_
_atom_site_label
_atom_site_type_symbol
_atom_site_fract_x
_atom_site_fract_y
_atom_site_fract_z
_atom_site_U_iso_or_equiv
_atom_site_adp_type
_atom_site_occupancy
_atom_site_symmetry_multiplicity
_atom_site_calc_flag
_atom_site_refinement_flags
_atom_site_disorder_assembly
_atom_site_disorder_group
Fe1 Fe 0.68518(6) 0.61621(4) 0.63264(2) 0.00993(10) Uani 1 1 d . . .
Br1 Br 0.66910(9) 0.68714(6) 0.73227(5) 0.0175(3) Uani 0.531(3) 1 d P A 1
Br2 Br 0.87494(11) 0.51262(7) 0.65857(5) 0.0170(3) Uani 0.469(3) 1 d P A 2
Br3 Br 0.48855(4) 0.71841(3) 0.599882(19) 0.01757(9) Uani 1 1 d . A .
Cl1 Cl 0.70879(13) 0.42360(9) 0.37077(4) 0.0255(2) Uani 1 1 d . . .
P1 P 0.54875(10) 0.47978(7) 0.64796(4) 0.01114(18) Uani 1 1 d . A .
P2 P 0.81940(10) 0.74030(7) 0.59535(4) 0.01143(17) Uani 1 1 d . A .
O1 O 0.6666(8) 0.6948(6) 0.7552(5) 0.0175(19) Uiso 0.469(3) 1 d P A 2
O2 O 0.9133(9) 0.5046(6) 0.6792(4) 0.0224(15) Uiso 0.531(3) 1 d P A 1
N1 N 0.6962(3) 0.5611(2) 0.55099(14) 0.0106(6) Uani 1 1 d . A .
N2 N 0.6394(4) 0.4276(3) 0.48196(15) 0.0148(6) Uani 1 1 d . . .
N3 N 0.5650(4) 0.4235(2) 0.57977(14) 0.0125(6) Uani 1 1 d . . .
H3N H 0.5282 0.3636 0.5730 0.015 Uiso 1 1 calc R A .
N4 N 0.8285(4) 0.6978(3) 0.52319(14) 0.0148(6) Uani 1 1 d . . .
H4N H 0.8735 0.7330 0.4964 0.018 Uiso 1 1 calc R A .
C1 C 0.6353(4) 0.4718(3) 0.53569(16) 0.0102(6) Uani 1 1 d . A .
C2 C 0.7065(4) 0.4783(3) 0.44103(16) 0.0138(7) Uani 1 1 d . A .
C3 C 0.7721(4) 0.5700(3) 0.44930(17) 0.0159(7) Uani 1 1 d . . .
H3 H 0.8181 0.6038 0.4179 0.019 Uiso 1 1 calc R A .
C4 C 0.7662(4) 0.6097(3) 0.50736(17) 0.0126(7) Uani 1 1 d . A .
C5 C 0.5837(5) 0.3761(3) 0.70201(19) 0.0192(8) Uani 1 1 d . . .
H5 H 0.4969 0.3390 0.7082 0.023 Uiso 1 1 calc R A .
C6 C 0.6253(5) 0.4186(4) 0.76312(19) 0.0249(9) Uani 1 1 d . A .
H6A H 0.6429 0.3619 0.7905 0.037 Uiso 1 1 calc R . .
H6B H 0.5525 0.4610 0.7791 0.037 Uiso 1 1 calc R . .
H6C H 0.7069 0.4599 0.7587 0.037 Uiso 1 1 calc R . .
C7 C 0.6852(7) 0.2972(4) 0.6801(2) 0.0388(14) Uani 1 1 d . A .
H7A H 0.6994 0.2458 0.7112 0.058 Uiso 1 1 calc R . .
H7B H 0.7707 0.3311 0.6711 0.058 Uiso 1 1 calc R . .
H7C H 0.6506 0.2642 0.6441 0.058 Uiso 1 1 calc R . .
C8 C 0.3653(4) 0.4990(3) 0.65397(18) 0.0166(7) Uani 1 1 d . . .
H8 H 0.3397 0.5444 0.6200 0.020 Uiso 1 1 calc R A .
C9 C 0.3270(5) 0.5563(4) 0.7105(2) 0.0244(9) Uani 1 1 d . A .
H9A H 0.2290 0.5640 0.7123 0.037 Uiso 1 1 calc R . .
H9B H 0.3693 0.6238 0.7102 0.037 Uiso 1 1 calc R . .
H9C H 0.3580 0.5180 0.7454 0.037 Uiso 1 1 calc R . .
C10 C 0.2802(5) 0.4003(4) 0.6467(3) 0.0277(10) Uani 1 1 d . A .
H10A H 0.1845 0.4170 0.6505 0.042 Uiso 1 1 calc R . .
H10B H 0.3055 0.3511 0.6776 0.042 Uiso 1 1 calc R . .
H10C H 0.2971 0.3705 0.6073 0.042 Uiso 1 1 calc R . .
C11 C 0.9980(5) 0.7591(3) 0.6169(2) 0.0232(9) Uani 1 1 d . . .
H11 H 1.0262 0.8271 0.6010 0.028 Uiso 1 1 calc R A .
C12 C 1.0137(6) 0.7632(4) 0.6852(2) 0.0334(11) Uani 1 1 d . A .
H12A H 1.1086 0.7734 0.6954 0.050 Uiso 1 1 calc R . .
H12B H 0.9821 0.6990 0.7026 0.050 Uiso 1 1 calc R . .
H12C H 0.9603 0.8199 0.7011 0.050 Uiso 1 1 calc R . .
C13 C 1.0930(5) 0.6795(5) 0.5899(2) 0.0349(12) Uani 1 1 d . A .
H13A H 1.1854 0.6936 0.6027 0.052 Uiso 1 1 calc R . .
H13B H 1.0880 0.6828 0.5463 0.052 Uiso 1 1 calc R . .
H13C H 1.0665 0.6113 0.6033 0.052 Uiso 1 1 calc R . .
C14 C 0.7570(4) 0.8720(3) 0.58457(19) 0.0168(8) Uani 1 1 d . . .
H14 H 0.6668 0.8654 0.5652 0.020 Uiso 1 1 calc R A .
C15 C 0.7328(6) 0.9258(4) 0.6443(2) 0.0309(11) Uani 1 1 d . A .
H15A H 0.7006 0.9954 0.6369 0.046 Uiso 1 1 calc R . .
H15B H 0.8172 0.9284 0.6668 0.046 Uiso 1 1 calc R . .
H15C H 0.6652 0.8881 0.6672 0.046 Uiso 1 1 calc R . .
C16 C 0.8422(6) 0.9365(3) 0.5426(2) 0.0284(10) Uani 1 1 d . A .
H16A H 0.8031 1.0049 0.5394 0.043 Uiso 1 1 calc R . .
H16B H 0.8443 0.9046 0.5031 0.043 Uiso 1 1 calc R . .
H16C H 0.9340 0.9416 0.5582 0.043 Uiso 1 1 calc R . .
C17 C 0.6708(9) 0.6648(7) 0.7059(5) 0.0105(15) Uiso 0.469(3) 1 d P A 2
C18 C 0.8243(11) 0.5490(8) 0.6598(4) 0.0201(16) Uiso 0.531(3) 1 d P A 1
O3 O 0.4507(4) 0.2347(3) 0.54149(16) 0.0269(7) Uani 1 1 d . . .
C19 C 0.5325(5) 0.1438(4) 0.5434(2) 0.0257(9) Uani 1 1 d . . .
H19A H 0.4949 0.0940 0.5721 0.031 Uiso 1 1 calc R . .
H19B H 0.6257 0.1606 0.5556 0.031 Uiso 1 1 calc R . .
C20 C 0.5308(6) 0.1000(4) 0.4805(2) 0.0308(11) Uani 1 1 d . . .
H20A H 0.6192 0.0704 0.4699 0.037 Uiso 1 1 calc R . .
H20B H 0.4606 0.0469 0.4763 0.037 Uiso 1 1 calc R . .
C21 C 0.4990(6) 0.1926(3) 0.4421(2) 0.0282(10) Uani 1 1 d . . .
H21A H 0.5806 0.2337 0.4342 0.034 Uiso 1 1 calc R . .
H21B H 0.4574 0.1726 0.4038 0.034 Uiso 1 1 calc R . .
C22 C 0.4010(5) 0.2493(4) 0.4812(2) 0.0278(10) Uani 1 1 d . . .
H22A H 0.3990 0.3227 0.4708 0.033 Uiso 1 1 calc R . .
H22B H 0.3091 0.2211 0.4769 0.033 Uiso 1 1 calc R . .

loop_
_atom_site_aniso_label
_atom_site_aniso_U_11
_atom_site_aniso_U_22
_atom_site_aniso_U_33
_atom_site_aniso_U_23
_atom_site_aniso_U_13
_atom_site_aniso_U_12
Fe1 0.0100(2) 0.0099(2) 0.0099(2) 0.00048(17) -0.00040(18) 0.00017(18)
Br1 0.0218(4) 0.0187(4) 0.0120(6) -0.0032(4) -0.0002(3) 0.0024(3)
Br2 0.0144(5) 0.0160(5) 0.0205(5) 0.0027(3) -0.0005(4) 0.0024(4)
Br3 0.01218(17) 0.01753(17) 0.02300(18) 0.00513(14) -0.00350(14) 0.00081(14)
Cl1 0.0379(6) 0.0260(5) 0.0128(4) -0.0053(4) 0.0054(4) -0.0076(4)
P1 0.0115(4) 0.0124(4) 0.0095(4) 0.0022(3) 0.0012(3) -0.0012(3)
P2 0.0094(4) 0.0104(4) 0.0144(4) -0.0001(3) -0.0001(3) -0.0004(3)
N1 0.0083(14) 0.0111(13) 0.0123(13) -0.0002(10) 0.0003(11) -0.0006(11)
N2 0.0191(17) 0.0124(14) 0.0128(14) -0.0025(12) 0.0026(12) -0.0033(12)
N3 0.0149(15) 0.0096(13) 0.0128(14) -0.0007(11) 0.0044(11) -0.0050(12)
N4 0.0155(16) 0.0147(15) 0.0141(14) -0.0003(11) 0.0035(12) -0.0044(12)
C1 0.0109(16) 0.0085(14) 0.0114(15) 0.0027(12) -0.0013(12) -0.0012(12)
C2 0.0158(18) 0.0157(17) 0.0100(15) -0.0044(13) 0.0040(13) -0.0005(14)
C3 0.0194(19) 0.0156(17) 0.0126(16) 0.0009(14) 0.0039(14) -0.0019(14)
C4 0.0100(16) 0.0132(16) 0.0147(16) 0.0013(13) 0.0019(13) -0.0009(13)
C5 0.021(2) 0.0192(19) 0.0168(17) 0.0047(15) -0.0033(15) -0.0066(16)
C6 0.027(2) 0.035(2) 0.0128(18) 0.0038(17) -0.0015(16) 0.008(2)
C7 0.070(4) 0.021(2) 0.026(2) 0.0032(18) -0.014(3) 0.019(3)
C8 0.0175(19) 0.0183(18) 0.0140(16) 0.0006(14) 0.0004(14) -0.0010(15)
C9 0.017(2) 0.034(2) 0.022(2) -0.0015(17) 0.0076(16) 0.0057(18)
C10 0.018(2) 0.021(2) 0.045(3) 0.0026(19) 0.0029(19) -0.0054(16)
C11 0.0110(18) 0.0216(18) 0.037(2) 0.0057(16) -0.0049(16) -0.0052(16)
C12 0.032(3) 0.035(3) 0.033(2) -0.010(2) -0.014(2) 0.002(2)
C13 0.013(2) 0.057(3) 0.036(3) 0.008(2) 0.0064(18) 0.010(2)
C14 0.0171(19) 0.0111(16) 0.0224(19) -0.0023(14) 0.0040(14) -0.0006(14)
C15 0.049(3) 0.018(2) 0.025(2) -0.0029(17) 0.007(2) 0.008(2)
C16 0.033(3) 0.0115(18) 0.041(3) 0.0095(18) 0.012(2) 0.0008(17)
O3 0.0276(18) 0.0186(15) 0.0346(18) -0.0026(13) 0.0053(14) -0.0007(13)
C19 0.022(2) 0.022(2) 0.033(2) -0.0004(18) -0.0029(18) -0.0024(17)
C20 0.034(3) 0.021(2) 0.038(3) -0.0014(19) -0.001(2) 0.0006(19)
C21 0.034(3) 0.0202(19) 0.031(2) -0.0044(17) -0.007(2) 0.000(2)
C22 0.016(2) 0.019(2) 0.048(3) -0.004(2) -0.0093(19) -0.0022(15)

loop_
_atom_type_symbol
_atom_type_description
_atom_type_scat_dispersion_real
_atom_type_scat_dispersion_imag
_atom_type_scat_source
C C 0.0033 0.0016 'International Tables Vol C Tables 4.2.6.8 and 6.1.1.4'
H H 0.0000 0.0000 'International Tables Vol C Tables 4.2.6.8 and 6.1.1.4'
N N 0.0061 0.0033 'International Tables Vol C Tables 4.2.6.8 and 6.1.1.4'
O O 0.0106 0.0060 'International Tables Vol C Tables 4.2.6.8 and 6.1.1.4'
P P 0.1023 0.0942 'International Tables Vol C Tables 4.2.6.8 and 6.1.1.4'
Cl Cl 0.1484 0.1585 'International Tables Vol C Tables 4.2.6.8 and 6.1.1.4'
Fe Fe 0.3463 0.8444 'International Tables Vol C Tables 4.2.6.8 and 6.1.1.4'
Br Br -0.2901 2.4595 'International Tables Vol C Tables 4.2.6.8 and 6.1.1.4'

loop_
_geom_angle_atom_site_label_1
_geom_angle_atom_site_label_2
_geom_angle_atom_site_label_3
_geom_angle
C18 Fe1 C17 85.5(4)
C18 Fe1 N1 95.4(3)
C17 Fe1 N1 178.5(3)
C18 Fe1 P2 91.4(3)
C17 Fe1 P2 97.6(3)
N1 Fe1 P2 83.51(10)
C18 Fe1 P1 91.3(3)
C17 Fe1 P1 95.4(3)
N1 Fe1 P1 83.42(10)
P2 Fe1 P1 166.85(4)
C18 Fe1 Br2 7.0(3)
C17 Fe1 Br2 92.4(3)
N1 Fe1 Br2 88.53(10)
P2 Fe1 Br2 91.92(4)
P1 Fe1 Br2 89.23(4)
C18 Fe1 Br1 85.7(3)
C17 Fe1 Br1 1.6(3)
N1 Fe1 Br1 178.78(10)
P2 Fe1 Br1 95.97(4)
P1 Fe1 Br1 97.07(4)
Br2 Fe1 Br1 92.59(4)
C18 Fe1 Br3 176.4(3)
C17 Fe1 Br3 91.0(3)
N1 Fe1 Br3 88.07(10)
P2 Fe1 Br3 88.08(3)
P1 Fe1 Br3 90.00(3)
Br2 Fe1 Br3 176.58(4)
Br1 Fe1 Br3 90.82(3)
N3 P1 C8 102.59(18)
N3 P1 C5 104.58(19)
C8 P1 C5 103.7(2)
N3 P1 Fe1 98.53(12)
C8 P1 Fe1 119.57(14)
C5 P1 Fe1 124.38(14)
N4 P2 C14 101.39(18)
N4 P2 C11 103.8(2)
C14 P2 C11 103.3(2)
N4 P2 Fe1 98.41(12)
C14 P2 Fe1 121.43(14)
C11 P2 Fe1 124.25(14)
C4 N1 C1 116.6(3)
C4 N1 Fe1 121.7(3)
C1 N1 Fe1 121.6(2)
C2 N2 C1 115.2(3)
C1 N3 P1 119.8(3)
C1 N3 H3N 120.1
P1 N3 H3N 120.1
C4 N4 P2 120.0(3)
C4 N4 H4N 120.0
P2 N4 H4N 120.0
N2 C1 N1 125.8(3)
N2 C1 N3 117.9(3)
N1 C1 N3 116.3(3)
N2 C2 C3 125.8(3)
N2 C2 Cl1 115.7(3)
C3 C2 Cl1 118.4(3)
C2 C3 C4 115.3(3)
C2 C3 H3 122.3
C4 C3 H3 122.3
N4 C4 N1 116.3(3)
N4 C4 C3 122.6(3)
N1 C4 C3 121.1(3)
C7 C5 C6 110.8(4)
C7 C5 P1 114.2(3)
C6 C5 P1 111.6(3)
C7 C5 H5 106.6
C6 C5 H5 106.6
P1 C5 H5 106.6
C5 C6 H6A 109.5
C5 C6 H6B 109.5
H6A C6 H6B 109.5
C5 C6 H6C 109.5
H6A C6 H6C 109.5
H6B C6 H6C 109.5
C5 C7 H7A 109.5
C5 C7 H7B 109.5
H7A C7 H7B 109.5
C5 C7 H7C 109.5
H7A C7 H7C 109.5
H7B C7 H7C 109.5
C9 C8 C10 111.3(4)
C9 C8 P1 112.0(3)
C10 C8 P1 114.6(3)
C9 C8 H8 106.1
C10 C8 H8 106.1
P1 C8 H8 106.1
C8 C9 H9A 109.5
C8 C9 H9B 109.5
H9A C9 H9B 109.5
C8 C9 H9C 109.5
H9A C9 H9C 109.5
H9B C9 H9C 109.5
C8 C10 H10A 109.5
C8 C10 H10B 109.5
H10A C10 H10B 109.5
C8 C10 H10C 109.5
H10A C10 H10C 109.5
H10B C10 H10C 109.5
C13 C11 C12 110.8(4)
C13 C11 P2 113.4(3)
C12 C11 P2 111.1(4)
C13 C11 H11 107.1
C12 C11 H11 107.1
P2 C11 H11 107.1
C11 C12 H12A 109.5
C11 C12 H12B 109.5
H12A C12 H12B 109.5
C11 C12 H12C 109.5
H12A C12 H12C 109.5
H12B C12 H12C 109.5
C11 C13 H13A 109.5
C11 C13 H13B 109.5
H13A C13 H13B 109.5
C11 C13 H13C 109.5
H13A C13 H13C 109.5
H13B C13 H13C 109.5
C16 C14 C15 111.8(4)
C16 C14 P2 114.4(3)
C15 C14 P2 111.6(3)
C16 C14 H14 106.1
C15 C14 H14 106.1
P2 C14 H14 106.1
C14 C15 H15A 109.5
C14 C15 H15B 109.5
H15A C15 H15B 109.5
C14 C15 H15C 109.5
H15A C15 H15C 109.5
H15B C15 H15C 109.5
C14 C16 H16A 109.5
C14 C16 H16B 109.5
H16A C16 H16B 109.5
C14 C16 H16C 109.5
H16A C16 H16C 109.5
H16B C16 H16C 109.5
O1 C17 Fe1 177.0(8)
O2 C18 Fe1 177.8(8)
C19 O3 C22 109.2(4)
O3 C19 C20 106.1(4)
O3 C19 H19A 110.5
C20 C19 H19A 110.5
O3 C19 H19B 110.5
C20 C19 H19B 110.5
H19A C19 H19B 108.7
C21 C20 C19 103.1(4)
C21 C20 H20A 111.2
C19 C20 H20A 111.2
C21 C20 H20B 111.2
C19 C20 H20B 111.2
H20A C20 H20B 109.1
C22 C21 C20 101.5(4)
C22 C21 H21A 111.5
C20 C21 H21A 111.5
C22 C21 H21B 111.5
C20 C21 H21B 111.5
H21A C21 H21B 109.3
O3 C22 C21 104.9(4)
O3 C22 H22A 110.8
C21 C22 H22A 110.8
O3 C22 H22B 110.8
C21 C22 H22B 110.8
H22A C22 H22B 108.8

loop_
_geom_bond_atom_site_label_1
_geom_bond_atom_site_label_2
_geom_bond_distance
Fe1 C18 1.750(12)
Fe1 C17 1.770(12)
Fe1 N1 1.973(3)
Fe1 P2 2.2642(11)
Fe1 P1 2.2709(11)
Fe1 Br2 2.3960(13)
Fe1 Br1 2.4272(13)
Fe1 Br3 2.4808(7)
Cl1 C2 1.733(4)
P1 N3 1.707(3)
P1 C8 1.845(5)
P1 C5 1.855(4)
P2 N4 1.715(3)
P2 C14 1.850(4)
P2 C11 1.856(5)
O1 C17 1.174(16)
O2 C18 1.144(15)
N1 C4 1.360(5)
N1 C1 1.362(5)
N2 C2 1.315(5)
N2 C1 1.338(5)
N3 C1 1.367(5)
N3 H3N 0.8800
N4 C4 1.357(5)
N4 H4N 0.8800
C2 C3 1.380(6)
C3 C4 1.405(5)
C3 H3 0.9500
C5 C7 1.525(7)
C5 C6 1.537(6)
C5 H5 1.0000
C6 H6A 0.9800
C6 H6B 0.9800
C6 H6C 0.9800
C7 H7A 0.9800
C7 H7B 0.9800
C7 H7C 0.9800
C8 C9 1.523(6)
C8 C10 1.554(6)
C8 H8 1.0000
C9 H9A 0.9800
C9 H9B 0.9800
C9 H9C 0.9800
C10 H10A 0.9800
C10 H10B 0.9800
C10 H10C 0.9800
C11 C13 1.532(7)
C11 C12 1.544(7)
C11 H11 1.0000
C12 H12A 0.9800
C12 H12B 0.9800
C12 H12C 0.9800
C13 H13A 0.9800
C13 H13B 0.9800
C13 H13C 0.9800
C14 C16 1.524(6)
C14 C15 1.534(6)
C14 H14 1.0000
C15 H15A 0.9800
C15 H15B 0.9800
C15 H15C 0.9800
C16 H16A 0.9800
C16 H16B 0.9800
C16 H16C 0.9800
O3 C19 1.444(6)
O3 C22 1.453(6)
C19 C20 1.525(7)
C19 H19A 0.9900
C19 H19B 0.9900
C20 C21 1.522(7)
C20 H20A 0.9900
C20 H20B 0.9900
C21 C22 1.507(7)
C21 H21A 0.9900
C21 H21B 0.9900
C22 H22A 0.9900
C22 H22B 0.9900

loop_
_geom_hbond_atom_site_label_D
_geom_hbond_atom_site_label_H
_geom_hbond_atom_site_label_A
_geom_hbond_distance_DH
_geom_hbond_distance_HA
_geom_hbond_distance_DA
_geom_hbond_angle_DHA
_geom_hbond_site_symmetry_A
N3 H3N O3 0.88 1.99 2.856(5) 169.1 .
N4 H4N Br3 0.88 2.53 3.372(3) 161.1 4_566

loop_
_geom_torsion_atom_site_label_1
_geom_torsion_atom_site_label_2
_geom_torsion_atom_site_label_3
_geom_torsion_atom_site_label_4
_geom_torsion
C18 Fe1 P1 N3 -90.9(3)
C17 Fe1 P1 N3 -176.5(3)
N1 Fe1 P1 N3 4.40(16)
P2 Fe1 P1 N3 10.9(3)
Br2 Fe1 P1 N3 -84.21(13)
Br1 Fe1 P1 N3 -176.72(13)
Br3 Fe1 P1 N3 92.45(13)
C18 Fe1 P1 C8 159.3(3)
C17 Fe1 P1 C8 73.7(3)
N1 Fe1 P1 C8 -105.39(18)
P2 Fe1 P1 C8 -98.9(2)
Br2 Fe1 P1 C8 166.00(15)
Br1 Fe1 P1 C8 73.49(15)
Br3 Fe1 P1 C8 -17.34(15)
C18 Fe1 P1 C5 23.3(3)
C17 Fe1 P1 C5 -62.3(3)
N1 Fe1 P1 C5 118.7(2)
P2 Fe1 P1 C5 125.2(2)
Br2 Fe1 P1 C5 30.06(18)
Br1 Fe1 P1 C5 -62.45(18)
Br3 Fe1 P1 C5 -153.28(18)
C18 Fe1 P2 N4 96.9(3)
C17 Fe1 P2 N4 -177.4(3)
N1 Fe1 P2 N4 1.62(16)
P1 Fe1 P2 N4 -4.9(2)
Br2 Fe1 P2 N4 89.93(13)
Br1 Fe1 P2 N4 -177.27(13)
Br3 Fe1 P2 N4 -86.65(13)
C18 Fe1 P2 C14 -154.1(3)
C17 Fe1 P2 C14 -68.5(3)
N1 Fe1 P2 C14 110.55(19)
P1 Fe1 P2 C14 104.0(2)
Br2 Fe1 P2 C14 -161.15(16)
Br1 Fe1 P2 C14 -68.34(16)
Br3 Fe1 P2 C14 22.28(16)
C18 Fe1 P2 C11 -16.2(4)
C17 Fe1 P2 C11 69.5(3)
N1 Fe1 P2 C11 -111.5(2)
P1 Fe1 P2 C11 -118.0(3)
Br2 Fe1 P2 C11 -23.16(19)
Br1 Fe1 P2 C11 69.64(19)
Br3 Fe1 P2 C11 160.26(19)
C18 Fe1 N1 C4 -92.2(4)
P2 Fe1 N1 C4 -1.4(3)
P1 Fe1 N1 C4 177.2(3)
Br2 Fe1 N1 C4 -93.4(3)
Br3 Fe1 N1 C4 86.9(3)
C18 Fe1 N1 C1 87.0(4)
P2 Fe1 N1 C1 177.8(3)
P1 Fe1 N1 C1 -3.7(3)
Br2 Fe1 N1 C1 85.7(3)
Br3 Fe1 N1 C1 -93.9(3)
C8 P1 N3 C1 117.2(3)
C5 P1 N3 C1 -134.8(3)
Fe1 P1 N3 C1 -5.8(3)
C14 P2 N4 C4 -126.8(3)
C11 P2 N4 C4 126.3(3)
Fe1 P2 N4 C4 -2.2(3)
C2 N2 C1 N1 -1.6(6)
C2 N2 C1 N3 178.9(4)
C4 N1 C1 N2 0.6(6)
Fe1 N1 C1 N2 -178.7(3)
C4 N1 C1 N3 -179.9(3)
Fe1 N1 C1 N3 0.9(5)
P1 N3 C1 N2 -176.4(3)
P1 N3 C1 N1 4.0(5)
C1 N2 C2 C3 0.8(6)
C1 N2 C2 Cl1 -178.4(3)
N2 C2 C3 C4 1.0(6)
Cl1 C2 C3 C4 -179.9(3)
P2 N4 C4 N1 1.5(5)
P2 N4 C4 C3 -178.8(3)
C1 N1 C4 N4 -178.9(3)
Fe1 N1 C4 N4 0.3(5)
C1 N1 C4 C3 1.4(5)
Fe1 N1 C4 C3 -179.4(3)
C2 C3 C4 N4 178.3(4)
C2 C3 C4 N1 -2.0(6)
N3 P1 C5 C7 32.1(4)
C8 P1 C5 C7 139.3(4)
Fe1 P1 C5 C7 -79.2(4)
N3 P1 C5 C6 158.8(3)
C8 P1 C5 C6 -94.0(3)
Fe1 P1 C5 C6 47.5(4)
N3 P1 C8 C9 -175.8(3)
C5 P1 C8 C9 75.5(3)
Fe1 P1 C8 C9 -68.2(3)
N3 P1 C8 C10 56.2(4)
C5 P1 C8 C10 -52.5(4)
Fe1 P1 C8 C10 163.7(3)
N4 P2 C11 C13 -36.0(4)
C14 P2 C11 C13 -141.5(3)
Fe1 P2 C11 C13 74.5(4)
N4 P2 C11 C12 -161.5(3)
C14 P2 C11 C12 93.1(3)
Fe1 P2 C11 C12 -51.0(4)
N4 P2 C14 C16 -54.8(4)
C11 P2 C14 C16 52.5(4)
Fe1 P2 C14 C16 -162.2(3)
N4 P2 C14 C15 177.0(4)
C11 P2 C14 C15 -75.7(4)
Fe1 P2 C14 C15 69.6(4)
C22 O3 C19 C20 -0.7(5)
O3 C19 C20 C21 24.0(5)
C19 C20 C21 C22 -37.0(5)
C19 O3 C22 C21 -23.3(5)
C20 C21 C22 O3 37.3(5)
